data_7013073
loop_
_publ_author_name
'Francis Carr\'e'
'Robert J. P. Corriu'
'Emmanuelle Lancelle-Beltran'
'Ahmad Mehdi'
'Catherine Rey\'e'
'Roger Guilard'
'Jan S\'ykora'
'Arie van der Lee'

_publ_section_title
;
 X-Ray crystal structures of copper(II) and cobalt(II) complexes with
 Schiff base ligands. Reactivity towards dioxygen
;
_journal_issue 16
_journal_name_full 'Dalton Trans.'
_journal_page_first 3211
_journal_page_last 3215
_journal_paper_doi 10.1039/b304032a
_journal_year 2003
_chemical_formula_moiety 'C20 H23 Cu N3 O2, C7 H8'
_chemical_formula_sum 'C27 H31 Cu N3 O2'
_chemical_formula_weight 493.10
_chemical_name_systematic
;
bis-(3-salicylidenamino-propyl)-amine Cu salt
;
_space_group_IT_number 14
_symmetry_cell_setting monoclinic
_symmetry_space_group_name_Hall '-P 2ybc'
_symmetry_space_group_name_H-M 'P 1 21/c 1'
_atom_sites_solution_hydrogens geom
_atom_sites_solution_primary direct
_atom_sites_solution_secondary difmap
_cell_angle_alpha 90
_cell_angle_beta 90.94(2)
_cell_angle_gamma 90
_cell_formula_units_Z 4
_cell_length_a 10.895(2)
_cell_length_b 16.911(2)
_cell_length_c 13.142(4)
_cell_measurement_reflns_used 20
_cell_measurement_temperature 295
_cell_measurement_theta_max 15.7
_cell_measurement_theta_min 7.9
_cell_volume 2421.0(9)
_computing_cell_refinement 'CAD4 -software'
_computing_data_collection 'CAD4 -software'
_computing_data_reduction 'CAD4 -software'
_computing_molecular_graphics 'Ortep-3 for Windows (Farrugia, 1997)'
_computing_publication_material 'PLATON (Spek, 1990)'
_computing_structure_refinement 'SHELXL-97 (Sheldrick, 1997)'
_computing_structure_solution 'SHELXS-86 (Sheldrick, 1986)'
_diffrn_ambient_temperature 295
_diffrn_measurement_device_type 'Enraf-Nonius CAD4'
_diffrn_measurement_method \w/2\q
_diffrn_radiation_monochromator graphite
_diffrn_radiation_source 'fine-focus sealed tube'
_diffrn_radiation_type MoKa
_diffrn_radiation_wavelength 0.71069
_diffrn_reflns_av_R_equivalents 0.0638
_diffrn_reflns_av_sigmaI/netI 3.7562
_diffrn_reflns_limit_h_max 12
_diffrn_reflns_limit_h_min 0
_diffrn_reflns_limit_k_max 20
_diffrn_reflns_limit_k_min 0
_diffrn_reflns_limit_l_max 15
_diffrn_reflns_limit_l_min -15
_diffrn_reflns_number 4065
_diffrn_reflns_theta_max 24.98
_diffrn_reflns_theta_min 2.22
_exptl_absorpt_coefficient_mu 0.931
_exptl_absorpt_correction_type none
_exptl_crystal_colour 'deep             '
_exptl_crystal_density_diffrn 1.353
_exptl_crystal_density_meas 1.353
_exptl_crystal_density_method 'Not Measured'
_exptl_crystal_description 'truncated        '
_exptl_crystal_F_000 1036
_exptl_crystal_size_max 0.300
_exptl_crystal_size_mid 0.250
_exptl_crystal_size_min 0.200
_refine_diff_density_max 0.322
_refine_diff_density_min -0.327
_refine_diff_density_rms 0.083
_refine_ls_abs_structure_Flack none
_refine_ls_extinction_method none
_refine_ls_goodness_of_fit_ref 0.972
_refine_ls_hydrogen_treatment refxyz
_refine_ls_matrix_type full
_refine_ls_number_constraints 0
_refine_ls_number_parameters 159
_refine_ls_number_reflns 3861
_refine_ls_number_restraints 0
_refine_ls_restrained_S_all 0.573
_refine_ls_R_factor_all 0.2894
_refine_ls_R_factor_gt 0.0518
_refine_ls_shift/su_max -0.003
_refine_ls_shift/su_mean 0.000
_refine_ls_structure_factor_coef Fsqd
_refine_ls_weighting_details w=1/[\S^2^(F
_refine_ls_weighting_scheme calc
_refine_ls_wR_factor_gt 0.0839
_refine_ls_wR_factor_ref 0.1055
_reflns_number_gt 971
_reflns_number_total 3861
_reflns_threshold_expression I>2\s(I)
_cod_data_source_file b304032a.txt
_cod_data_source_block compound
_cod_depositor_comments
;
The following automatic conversions were performed:
'_symmetry_cell_setting' value 'Monoclinic' changed to 'monoclinic'
according to '/home/adriana/struct/CIF-dictionaries/cif_core.dic'
dictionary named 'cif_core.dic' version 2.4.1 from
2010-06-29.

'_atom_sites_solution_hydrogens' value 'geom ' changed to
'geom' according to '/home/adriana/struct/CIF-dictionaries/cif_core.dic'
dictionary named 'cif_core.dic' version 2.4.1 from
2010-06-29.

'_atom_sites_solution_primary' value 'direct ' changed to
'direct' according to '/home/adriana/struct/CIF-dictionaries/cif_core.dic'
dictionary named 'cif_core.dic' version 2.4.1 from
2010-06-29.

'_atom_sites_solution_secondary' value 'difmap ' changed to
'difmap' according to '/home/adriana/struct/CIF-dictionaries/cif_core.dic'
dictionary named 'cif_core.dic' version 2.4.1 from
2010-06-29.

'_exptl_absorpt_correction_type' value 'none ' changed to
'none' according to '/home/adriana/struct/CIF-dictionaries/cif_core.dic'
dictionary named 'cif_core.dic' version 2.4.1 from
2010-06-29.

'_refine_ls_hydrogen_treatment' value 'refxyz ' changed to
'refxyz' according to '/home/adriana/struct/CIF-dictionaries/cif_core.dic'
dictionary named 'cif_core.dic' version 2.4.1 from 2010-06-29.

Automatic conversion script
Id: cif_fix_enum 1555 2011-01-17 13:19:09Z saulius 

The following automatic conversions were performed:

'_refine_ls_weighting_scheme' value 'calc w=1/[\S^2^(F' was changed
to 'calc'. New tag '_refine_ls_weighting_details' was created. The
value of the new tag was set to 'w=1/[\S^2^(F'.

Automatic conversion script
Id: cif_fix_values 3143 2015-03-26 13:38:13Z robertas 
;
_cod_original_sg_symbol_H-M 'P 21/c'
_cod_database_code 7013073

loop_
_symmetry_equiv_pos_as_xyz
x,y,z
-x,1/2+y,1/2-z
-x,-y,-z
x,1/2-y,1/2+z

loop_
_atom_site_aniso_label
_atom_site_aniso_U_11
_atom_site_aniso_U_22
_atom_site_aniso_U_33
_atom_site_aniso_U_23
_atom_site_aniso_U_13
_atom_site_aniso_U_12
Cu 0.0527(6) 0.0462(6) 0.0400(6) -0.0006(8) 0.0032(4) 0.0034(8)
O1 0.045(4) 0.071(5) 0.046(4) -0.019(3) 0.010(3) -0.002(3)
O2 0.050(4) 0.073(5) 0.050(4) 0.024(3) 0.014(3) 0.020(3)

loop_
_atom_site_label
_atom_site_type_symbol
_atom_site_thermal_displace_type
_atom_site_fract_x
_atom_site_fract_y
_atom_site_fract_z
_atom_site_occupancy
_atom_site_U_iso_or_equiv
_atom_site_calc_flag
_atom_site_refinement_flags
Cu Cu Uani 0.70925(10) 0.10557(6) 0.08271(8) 1.000 0.0463(3) . .
O1 O Uani 0.8848(4) 0.1317(3) 0.0963(4) 1.000 0.054(3) . .
O2 O Uani 0.5379(4) 0.1428(3) 0.0791(4) 1.000 0.058(3) . .
N1 N Uiso 0.7006(6) 0.0942(4) 0.2309(4) 1.000 0.046(2) . .
N2 N Uiso 0.7209(5) 0.1168(3) -0.0652(4) 1.000 0.039(2) . .
N3 N Uiso 0.7019(6) -0.0267(3) 0.0632(5) 1.000 0.046(2) . .
C1 C Uiso 0.7694(7) 0.1277(4) 0.2958(6) 1.000 0.050(2) . .
C2 C Uiso 0.5967(7) 0.0444(4) 0.2675(6) 1.000 0.061(3) . .
C3 C Uiso 0.6036(8) -0.0388(5) 0.2312(6) 1.000 0.090(3) . .
C4 C Uiso 0.7041(7) -0.0647(4) 0.1642(5) 1.000 0.061(3) . .
C5 C Uiso 0.6513(7) 0.1608(4) -0.1188(6) 1.000 0.048(2) . .
C6 C Uiso 0.8198(7) 0.0714(4) -0.1123(6) 1.000 0.067(3) . .
C7 C Uiso 0.7916(8) -0.0172(4) -0.1065(6) 1.000 0.068(3) . .
C8 C Uiso 0.8052(7) -0.0511(4) -0.0028(5) 1.000 0.067(3) . .
C11 C Uiso 0.9302(7) 0.1699(4) 0.1758(6) 1.000 0.040(2) . .
C12 C Uiso 0.8793(7) 0.1718(4) 0.2713(6) 1.000 0.044(2) . .
C13 C Uiso 0.9351(7) 0.2146(4) 0.3522(6) 1.000 0.066(3) . .
C14 C Uiso 1.0420(8) 0.2548(5) 0.3366(6) 1.000 0.065(3) . .
C15 C Uiso 1.0970(8) 0.2494(4) 0.2430(6) 1.000 0.065(3) . .
C16 C Uiso 1.0457(7) 0.2078(4) 0.1623(6) 1.000 0.053(2) . .
C21 C Uiso 0.4927(8) 0.1921(5) 0.0121(6) 1.000 0.052(3) . .
C22 C Uiso 0.5447(7) 0.2039(4) -0.0881(6) 1.000 0.040(2) . .
C23 C Uiso 0.4902(7) 0.2575(4) -0.1561(5) 1.000 0.048(2) . .
C24 C Uiso 0.3865(8) 0.2967(5) -0.1298(6) 1.000 0.070(3) . .
C25 C Uiso 0.3375(8) 0.2855(5) -0.0339(6) 1.000 0.068(3) . .
C26 C Uiso 0.3856(7) 0.2359(4) 0.0365(6) 1.000 0.066(3) . .
C31 C Uiso 0.1289(8) 0.9450(5) 0.3884(6) 1.000 0.063(3) . .
C32 C Uiso 0.1610(9) 0.8667(5) 0.3936(6) 1.000 0.071(3) . .
C33 C Uiso 0.2804(10) 0.8477(5) 0.4135(7) 1.000 0.066(3) . .
C34 C Uiso 0.3707(7) 0.9052(5) 0.4297(5) 1.000 0.069(3) . .
C35 C Uiso 0.3333(8) 0.9827(5) 0.4246(6) 1.000 0.072(3) . .
C36 C Uiso 0.2149(8) 1.0046(5) 0.4018(6) 1.000 0.065(3) . .
C37 C Uiso -0.0037(8) 0.9679(6) 0.3608(7) 1.000 0.105(4) . G
H H Uiso 0.614(5) -0.038(3) 0.030(4) 1.000 0.0580 . .
H1 H Uiso 0.7483(7) 0.1239(4) 0.3639(6) 1.000 0.10(2) calc R
H2A H Uiso 0.5972(7) 0.0447(4) 0.3413(6) 1.000 0.085(7) calc R
H2B H Uiso 0.5198(7) 0.0675(4) 0.2440(6) 1.000 0.085(7) calc R
H3A H Uiso 0.6064(8) -0.0723(5) 0.2911(6) 1.000 0.085(7) calc R
H3B H Uiso 0.5269(8) -0.0502(5) 0.1957(6) 1.000 0.085(7) calc R
H4A H Uiso 0.7821(7) -0.0532(4) 0.1976(5) 1.000 0.085(7) calc R
H4B H Uiso 0.6988(7) -0.1215(4) 0.1552(5) 1.000 0.085(7) calc R
H5 H Uiso 0.6720(7) 0.1657(4) -0.1869(6) 1.000 0.10(2) calc R
H6A H Uiso 0.8970(7) 0.0823(4) -0.0772(6) 1.000 0.085(7) calc R
H6B H Uiso 0.8277(7) 0.0871(4) -0.1828(6) 1.000 0.085(7) calc R
H7A H Uiso 0.7082(8) -0.0260(4) -0.1309(6) 1.000 0.085(7) calc R
H7B H Uiso 0.8462(8) -0.0451(4) -0.1518(6) 1.000 0.085(7) calc R
H8A H Uiso 0.8822(7) -0.0336(4) 0.0276(5) 1.000 0.085(7) calc R
H8B H Uiso 0.8073(7) -0.1084(4) -0.0074(5) 1.000 0.085(7) calc R
H13 H Uiso 0.8990(7) 0.2154(4) 0.4159(6) 1.000 0.089(9) calc R
H14 H Uiso 1.0771(8) 0.2853(5) 0.3883(6) 1.000 0.089(9) calc R
H15 H Uiso 1.1718(8) 0.2748(4) 0.2339(6) 1.000 0.089(9) calc R
H16 H Uiso 1.0857(7) 0.2047(4) 0.1004(6) 1.000 0.089(9) calc R
H23 H Uiso 0.5249(7) 0.2664(4) -0.2193(5) 1.000 0.089(9) calc R
H24 H Uiso 0.3484(8) 0.3309(5) -0.1759(6) 1.000 0.089(9) calc R
H25 H Uiso 0.2675(8) 0.3139(5) -0.0173(6) 1.000 0.089(9) calc R
H26 H Uiso 0.3494(7) 0.2304(4) 0.0997(6) 1.000 0.089(9) calc R
H32 H Uiso 0.1024(9) 0.8274(5) 0.3836(6) 1.000 0.22(2) calc R
H33 H Uiso 0.3026(10) 0.7946(5) 0.4165(7) 1.000 0.22(2) calc R
H34 H Uiso 0.4521(7) 0.8917(5) 0.4432(5) 1.000 0.22(2) calc R
H35 H Uiso 0.3911(8) 1.0222(5) 0.4371(6) 1.000 0.22(2) calc R
H36 H Uiso 0.1930(8) 1.0575(5) 0.3955(6) 1.000 0.22(2) calc R
H37A H Uiso -0.034(6) 1.015(3) 0.410(4) 1.000 0.17(2) calc G
H37B H Uiso -0.049(6) 0.914(2) 0.381(5) 1.000 0.17(2) calc G
H37C H Uiso -0.026(7) 0.983(4) 0.2826(15) 1.000 0.17(2) calc G

loop_
_atom_type_symbol
_atom_type_description
_atom_type_scat_dispersion_real
_atom_type_scat_dispersion_imag
_atom_type_scat_source
O O 0.0106 0.0060 'International Tables Vol C Tables 4.2.6.8 and 6.1.1.4'
N N 0.0061 0.0033 'International Tables Vol C Tables 4.2.6.8 and 6.1.1.4'
Cu Cu 0.3201 1.2651 'International Tables Vol C Tables 4.2.6.8 and 6.1.1.4'
H H 0.0000 0.0000 'International Tables Vol C Tables 4.2.6.8 and 6.1.1.4'
C C 0.0033 0.0016 'International Tables Vol C Tables 4.2.6.8 and 6.1.1.4'

loop_
_geom_angle_atom_site_label_1
_geom_angle_atom_site_label_2
_geom_angle_atom_site_label_3
_geom_angle
_geom_angle_site_symmetry_1
_geom_angle_site_symmetry_2
_geom_angle_site_symmetry_3
_geom_angle_publ_flag
O1 Cu O2 148.2(2) . . . yes
O1 Cu N1 89.7(2) . . . yes
O1 Cu N2 89.4(2) . . . yes
O1 Cu N3 105.4(2) . . . yes
O2 Cu N1 89.7(2) . . . yes
O2 Cu N2 91.3(2) . . . yes
O2 Cu N3 106.4(2) . . . yes
N1 Cu N2 179.0(3) . . . yes
N1 Cu N3 90.8(3) . . . yes
N2 Cu N3 89.2(2) . . . yes
Cu O1 C11 122.2(5) . . . yes
Cu O2 C21 124.6(5) . . . yes
Cu N1 C1 126.2(5) . . . yes
Cu N1 C2 115.0(5) . . . yes
C1 N1 C2 118.7(6) . . . yes
Cu N2 C5 124.1(5) . . . yes
Cu N2 C6 115.3(4) . . . yes
C5 N2 C6 120.6(6) . . . yes
Cu N3 C4 109.3(4) . . . yes
Cu N3 C8 108.4(4) . . . yes
C4 N3 C8 113.7(5) . . . yes
C8 N3 H 113(3) . . . no
C4 N3 H 107(3) . . . no
Cu N3 H 105(3) . . . no
N1 C1 C12 124.4(7) . . . yes
N1 C2 C3 112.7(6) . . . yes
C2 C3 C4 120.8(7) . . . no
N3 C4 C3 113.9(6) . . . yes
N2 C5 C22 128.4(7) . . . yes
N2 C6 C7 110.0(6) . . . yes
C6 C7 C8 114.0(6) . . . no
N3 C8 C7 111.3(6) . . . yes
O1 C11 C16 116.2(7) . . . yes
O1 C11 C12 125.5(7) . . . yes
C12 C11 C16 118.1(7) . . . no
C1 C12 C11 122.3(7) . . . no
C1 C12 C13 116.2(7) . . . no
C11 C12 C13 121.4(7) . . . no
C12 C13 C14 119.9(7) . . . no
C13 C14 C15 119.0(8) . . . no
C14 C15 C16 122.8(8) . . . no
C11 C16 C15 118.7(7) . . . no
O2 C21 C22 123.4(7) . . . yes
O2 C21 C26 118.9(7) . . . yes
C22 C21 C26 117.7(7) . . . no
C21 C22 C23 120.0(7) . . . no
C5 C22 C21 120.9(7) . . . no
C5 C22 C23 119.1(7) . . . no
C22 C23 C24 120.0(7) . . . no
C23 C24 C25 119.8(7) . . . no
C24 C25 C26 123.8(8) . . . no
C21 C26 C25 118.7(7) . . . no
N1 C1 H1 117.80 . . . no
C12 C1 H1 117.84 . . . no
N1 C2 H2A 109.06 . . . no
N1 C2 H2B 108.96 . . . no
C3 C2 H2A 109.03 . . . no
C3 C2 H2B 109.06 . . . no
H2A C2 H2B 107.87 . . . no
C2 C3 H3A 107.05 . . . no
C2 C3 H3B 107.13 . . . no
C4 C3 H3A 107.20 . . . no
C4 C3 H3B 107.13 . . . no
H3A C3 H3B 106.84 . . . no
N3 C4 H4A 108.74 . . . no
N3 C4 H4B 108.78 . . . no
C3 C4 H4A 108.80 . . . no
C3 C4 H4B 108.79 . . . no
H4A C4 H4B 107.69 . . . no
N2 C5 H5 115.76 . . . no
C22 C5 H5 115.82 . . . no
N2 C6 H6A 109.68 . . . no
N2 C6 H6B 109.70 . . . no
C7 C6 H6A 109.59 . . . no
C7 C6 H6B 109.67 . . . no
H6A C6 H6B 108.22 . . . no
C6 C7 H7A 108.73 . . . no
C6 C7 H7B 108.63 . . . no
C8 C7 H7A 108.86 . . . no
C8 C7 H7B 108.82 . . . no
H7A C7 H7B 107.62 . . . no
N3 C8 H8A 109.40 . . . no
N3 C8 H8B 109.34 . . . no
C7 C8 H8A 109.47 . . . no
C7 C8 H8B 109.30 . . . no
H8A C8 H8B 108.01 . . . no
C12 C13 H13 120.03 . . . no
C14 C13 H13 120.08 . . . no
C13 C14 H14 120.48 . . . no
C15 C14 H14 120.56 . . . no
C14 C15 H15 118.55 . . . no
C16 C15 H15 118.68 . . . no
C11 C16 H16 120.69 . . . no
C15 C16 H16 120.65 . . . no
C22 C23 H23 120.06 . . . no
C24 C23 H23 119.97 . . . no
C23 C24 H24 120.09 . . . no
C25 C24 H24 120.09 . . . no
C24 C25 H25 118.09 . . . no
C26 C25 H25 118.11 . . . no
C21 C26 H26 120.70 . . . no
C25 C26 H26 120.62 . . . no
C32 C31 C36 121.7(8) . . . no
C32 C31 C37 119.6(8) . . . no
C36 C31 C37 118.6(8) . . . no
C31 C32 C33 118.7(8) . . . no
C32 C33 C34 122.2(8) . . . no
C33 C34 C35 116.7(8) . . . no
C34 C35 C36 123.1(8) . . . no
C31 C36 C35 117.6(8) . . . no
C31 C32 H32 120.63 . . . no
C33 C32 H32 120.70 . . . no
C32 C33 H33 118.87 . . . no
C34 C33 H33 118.90 . . . no
C33 C34 H34 121.68 . . . no
C35 C34 H34 121.64 . . . no
C34 C35 H35 118.47 . . . no
C36 C35 H35 118.44 . . . no
C31 C36 H36 121.13 . . . no
C35 C36 H36 121.27 . . . no
C31 C37 H37A 110(3) . . . no
C31 C37 H37B 99(3) . . . no
C31 C37 H37C 119(4) . . . no
H37A C37 H37B 109.39 . . . no
H37A C37 H37C 109.15 . . . no
H37B C37 H37C 109.79 . . . no

loop_
_geom_bond_atom_site_label_1
_geom_bond_atom_site_label_2
_geom_bond_distance
_geom_bond_site_symmetry_1
_geom_bond_site_symmetry_2
_geom_bond_publ_flag
Cu O1 1.968(5) . . yes
Cu O2 1.970(5) . . yes
Cu N1 1.961(5) . . yes
Cu N2 1.959(5) . . yes
Cu N3 2.253(5) . . yes
O1 C11 1.318(9) . . yes
O2 C21 1.303(10) . . yes
N1 C1 1.261(10) . . yes
N1 C2 1.497(10) . . yes
N2 C5 1.268(9) . . yes
N2 C6 1.468(9) . . yes
N3 C4 1.475(9) . . yes
N3 C8 1.490(10) . . yes
N3 H 1.06(5) . . no
C1 C12 1.451(11) . . no
C2 C3 1.488(11) . . no
C3 C4 1.482(11) . . no
C5 C22 1.435(11) . . no
C6 C7 1.532(10) . . no
C7 C8 1.484(10) . . no
C11 C12 1.381(11) . . no
C11 C16 1.426(11) . . no
C12 C13 1.415(11) . . no
C13 C14 1.367(11) . . no
C14 C15 1.380(11) . . no
C15 C16 1.383(11) . . no
C21 C26 1.423(11) . . no
C21 C22 1.456(11) . . no
C22 C23 1.398(10) . . no
C23 C24 1.359(11) . . no
C24 C25 1.390(11) . . no
C25 C26 1.348(11) . . no
C1 H1 0.9299 . . no
C2 H2A 0.9698 . . no
C2 H2B 0.9703 . . no
C3 H3A 0.9699 . . no
C3 H3B 0.9697 . . no
C4 H4A 0.9698 . . no
C4 H4B 0.9694 . . no
C5 H5 0.9302 . . no
C6 H6A 0.9703 . . no
C6 H6B 0.9690 . . no
C7 H7A 0.9701 . . no
C7 H7B 0.9708 . . no
C8 H8A 0.9695 . . no
C8 H8B 0.9712 . . no
C13 H13 0.9309 . . no
C14 H14 0.9303 . . no
C15 H15 0.9307 . . no
C16 H16 0.9306 . . no
C23 H23 0.9304 . . no
C24 H24 0.9304 . . no
C25 H25 0.9302 . . no
C26 H26 0.9299 . . no
C31 C32 1.371(12) . . no
C31 C36 1.385(12) . . no
C31 C37 1.533(12) . . no
C32 C33 1.361(14) . . no
C33 C34 1.397(13) . . no
C34 C35 1.374(12) . . no
C35 C36 1.371(12) . . no
C32 H32 0.9294 . . no
C33 H33 0.9306 . . no
C34 H34 0.9300 . . no
C35 H35 0.9308 . . no
C36 H36 0.9292 . . no
C37 H37A 1.0810 . . no
C37 H37B 1.0720 . . no
C37 H37C 1.0827 . . no

loop_
_geom_contact_atom_site_label_1
_geom_contact_atom_site_label_2
_geom_contact_distance
_geom_contact_site_symmetry_1
_geom_contact_site_symmetry_2
_geom_contact_publ_flag
Cu C33 4.096(9) . 2_645 no
Cu H3B 3.6315 . . no
Cu H7A 3.5819 . . no
Cu H33 3.1993 . 2_645 no
O1 H6A 2.4340 . . no
O2 H2B 2.5241 . . no
O2 H 2.80(5) . 3_655 no
N1 H4A 2.6844 . . no
C11 C32 3.587(11) . 2_645 no
C16 C32 3.575(12) . 2_645 no
C32 C16 3.575(12) . 2_655 no
C32 C11 3.587(11) . 2_655 no
C33 Cu 4.096(9) . 2_655 no
C5 H3B 2.8679 . 3_655 no
C11 H32 2.7965 . 2_645 no
C15 H32 3.0181 . 2_645 no
C16 H7B 2.9970 . 3_755 no
C16 H32 2.6507 . 2_645 no
C21 H33 2.9648 . 2_645 no
C21 H 2.90(5) . 3_655 no
C22 H3B 3.0542 . 3_655 no
C23 H4B 3.0872 . 3_655 no
C26 H8B 3.0308 . 3_655 no
C31 H37A 2.94(5) . 3_576 no
C31 H6B 2.8037 . 3_665 no
C32 H13 2.9456 . 3_666 no
C32 H6B 2.8830 . 3_665 no
C33 H1 2.9860 . 3_666 no
C33 H5 3.0396 . 3_665 no
C34 H1 3.0653 . 3_666 no
C37 H37A 3.0471 . 3_576 no
H H3B 2.3985 . . no
H C21 2.90(5) . 3_655 no
H H7A 2.3742 . . no
H O2 2.80(5) . 3_655 no
H1 H13 2.3495 . . no
H1 C33 2.9860 . 3_666 no
H1 C34 3.0653 . 3_666 no
H1 H2A 2.1392 . . no
H2A H1 2.1392 . . no
H2B O2 2.5241 . . no
H3B H 2.3985 . . no
H3B C5 2.8679 . 3_655 no
H3B Cu 3.6315 . . no
H3B C22 3.0542 . 3_655 no
H4A H8A 2.5240 . . no
H4A N1 2.6844 . . no
H4A H37C 2.4325 . 1_645 no
H4B C23 3.0872 . 3_655 no
H4B H8B 2.4689 . . no
H5 C33 3.0396 . 3_665 no
H5 H23 2.3722 . . no
H5 H6B 2.1551 . . no
H6A H8A 2.4024 . . no
H6A O1 2.4340 . . no
H6B H5 2.1551 . . no
H6B C31 2.8037 . 3_665 no
H6B C32 2.8830 . 3_665 no
H7A H 2.3742 . . no
H7A Cu 3.5819 . . no
H7B C16 2.9970 . 3_755 no
H8A H4A 2.5240 . . no
H8A H6A 2.4024 . . no
H8B H16 2.3562 . 3_755 no
H8B H4B 2.4689 . . no
H8B C26 3.0308 . 3_655 no
H13 C32 2.9456 . 3_666 no
H13 H1 2.3495 . . no
H16 H8B 2.3562 . 3_755 no
H23 H5 2.3722 . . no
H25 H36 2.5829 . 4_564 no
H32 H37B 2.2057 . . no
H32 C11 2.7965 . 2_655 no
H32 C15 3.0181 . 2_655 no
H32 C16 2.6507 . 2_655 no
H33 Cu 3.1993 . 2_655 no
H33 C21 2.9648 . 2_655 no
H36 H37A 2.5855 . . no
H36 H25 2.5829 . 4_565 no
H37A H36 2.5855 . . no
H37A C31 2.94(6) . 3_576 no
H37A C37 3.0471 . 3_576 no
H37A H37A 2.5189 . 3_576 no
H37B H32 2.2057 . . no
H37C H4A 2.4325 . 1_465 no

loop_
_geom_hbond_atom_site_label_D
_geom_hbond_atom_site_label_H
_geom_hbond_atom_site_label_A
_geom_hbond_distance_DH
_geom_hbond_distance_HA
_geom_hbond_distance_DA
_geom_hbond_angle_DHA
_geom_hbond_site_symmetry_A
_geom_hbond_publ_flag
C2 H2B O2 0.9703 2.5241 3.043(9) 113.40 . yes
C6 H6A O1 0.9703 2.4340 2.999(9) 116.76 . yes

loop_
_geom_torsion_atom_site_label_1
_geom_torsion_atom_site_label_2
_geom_torsion_atom_site_label_3
_geom_torsion_atom_site_label_4
_geom_torsion
_geom_torsion_site_symmetry_1
_geom_torsion_site_symmetry_2
_geom_torsion_site_symmetry_3
_geom_torsion_site_symmetry_4
_geom_torsion_publ_flag
O2 Cu O1 C11 56.3(7) . . . . no
N1 Cu O1 C11 -32.6(5) . . . . no
N2 Cu O1 C11 147.7(5) . . . . no
N3 Cu O1 C11 -123.3(5) . . . . no
O1 Cu O2 C21 61.2(8) . . . . no
N1 Cu O2 C21 150.1(6) . . . . no
N2 Cu O2 C21 -29.7(6) . . . . no
N3 Cu O2 C21 -119.2(6) . . . . no
O1 Cu N1 C1 26.1(7) . . . . no
O1 Cu N1 C2 -157.8(5) . . . . no
O2 Cu N1 C1 -122.1(7) . . . . no
O2 Cu N1 C2 54.1(5) . . . . no
N3 Cu N1 C1 131.5(7) . . . . no
N3 Cu N1 C2 -52.3(5) . . . . no
O1 Cu N2 C5 -126.8(6) . . . . no
O1 Cu N2 C6 51.8(5) . . . . no
O2 Cu N2 C5 21.4(6) . . . . no
O2 Cu N2 C6 -160.0(5) . . . . no
N3 Cu N2 C5 127.8(6) . . . . no
N3 Cu N2 C6 -53.6(5) . . . . no
O1 Cu N3 C4 85.4(5) . . . . no
O1 Cu N3 C8 -39.0(5) . . . . no
O2 Cu N3 C4 -94.4(5) . . . . no
O2 Cu N3 C8 141.2(4) . . . . no
N1 Cu N3 C4 -4.5(5) . . . . no
N1 Cu N3 C8 -128.9(5) . . . . no
N2 Cu N3 C4 174.6(5) . . . . no
N2 Cu N3 C8 50.2(5) . . . . no
O1 Cu N3 H -160(3) . . . . no
O2 Cu N3 H 20(3) . . . . no
N1 Cu N3 H 110(3) . . . . no
N2 Cu N3 H -71(3) . . . . no
Cu O1 C11 C12 24.5(10) . . . . no
Cu O1 C11 C16 -159.8(5) . . . . no
Cu O2 C21 C26 -157.7(6) . . . . no
Cu O2 C21 C22 23.6(11) . . . . no
C2 N1 C1 C12 174.4(6) . . . . no
Cu N1 C2 C3 62.0(7) . . . . no
C1 N1 C2 C3 -121.6(8) . . . . no
Cu N1 C1 C12 -9.6(11) . . . . no
Cu N2 C5 C22 -7.2(11) . . . . no
C6 N2 C5 C22 174.3(7) . . . . no
Cu N2 C6 C7 68.9(7) . . . . no
C5 N2 C6 C7 -112.5(7) . . . . no
C8 N3 C4 C3 178.3(6) . . . . no
Cu N3 C8 C7 -63.8(6) . . . . no
Cu N3 C4 C3 57.1(7) . . . . no
C4 N3 C8 C7 174.5(6) . . . . no
N1 C1 C12 C13 171.3(7) . . . . no
N1 C1 C12 C11 -11.3(12) . . . . no
N1 C2 C3 C4 -1.2(10) . . . . no
C2 C3 C4 N3 -65.1(9) . . . . no
N2 C5 C22 C23 171.5(7) . . . . no
N2 C5 C22 C21 -8.9(12) . . . . no
N2 C6 C7 C8 -72.3(8) . . . . no
C6 C7 C8 N3 74.0(8) . . . . no
C12 C11 C16 C15 -4.6(10) . . . . no
O1 C11 C12 C1 2.7(11) . . . . no
O1 C11 C12 C13 179.9(7) . . . . no
C16 C11 C12 C1 -172.9(7) . . . . no
C16 C11 C12 C13 4.3(10) . . . . no
O1 C11 C16 C15 179.4(6) . . . . no
C1 C12 C13 C14 177.1(7) . . . . no
C11 C12 C13 C14 -0.4(11) . . . . no
C12 C13 C14 C15 -3.3(11) . . . . no
C13 C14 C15 C16 3.0(12) . . . . no
C14 C15 C16 C11 1.0(11) . . . . no
O2 C21 C22 C23 179.5(7) . . . . no
O2 C21 C22 C5 -0.1(12) . . . . no
O2 C21 C26 C25 -178.5(7) . . . . no
C26 C21 C22 C5 -178.9(7) . . . . no
C26 C21 C22 C23 0.7(11) . . . . no
C22 C21 C26 C25 0.3(11) . . . . no
C21 C22 C23 C24 -2.1(11) . . . . no
C5 C22 C23 C24 177.6(7) . . . . no
C22 C23 C24 C25 2.3(12) . . . . no
C23 C24 C25 C26 -1.3(13) . . . . no
C24 C25 C26 C21 0.0(12) . . . . no
C36 C31 C32 C33 0.7(12) . . . . no
C37 C31 C32 C33 176.9(8) . . . . no
C32 C31 C36 C35 -2.5(12) . . . . no
C37 C31 C36 C35 -178.8(7) . . . . no
C31 C32 C33 C34 0.6(13) . . . . no
C32 C33 C34 C35 0.0(12) . . . . no
C33 C34 C35 C36 -2.0(12) . . . . no
C34 C35 C36 C31 3.2(12) . . . . no
